data_4063767
loop_
_publ_author_name
'Liu, Zhizhou'
'Gao, Wei'
'Liu, Xiaoming'
'Luo, Xuyang'
'Cui, Dongmei'
'Mu, Ying'

_publ_section_title
;
 Pincer Chromium(II) and Chromium(III) Complexes Supported by
 Bis(imino)aryl NCN ligands: Synthesis and Catalysis on Isoprene
 Polymerization
;
_journal_issue 4
_journal_name_full Organometallics
_journal_page_first 752
_journal_paper_doi 10.1021/om1009236
_journal_volume 30
_journal_year 2011
_chemical_formula_sum 'C37 H49 Cl4 Cr N2 O'
_chemical_formula_weight 731.58
_chemical_name_systematic
; 
 ? 
;
_space_group_IT_number 2
_symmetry_cell_setting triclinic
_symmetry_space_group_name_Hall '-P 1'
_symmetry_space_group_name_H-M 'P -1'
_atom_sites_solution_hydrogens geom
_atom_sites_solution_primary direct
_atom_sites_solution_secondary difmap
_audit_creation_method SHELXL-97
_cell_angle_alpha 101.3040(10)
_cell_angle_beta 102.0590(10)
_cell_angle_gamma 94.7220(10)
_cell_formula_units_Z 2
_cell_length_a 9.3344(5)
_cell_length_b 13.1536(8)
_cell_length_c 16.5930(10)
_cell_measurement_temperature 185(2)
_cell_volume 1937.5(2)
_computing_cell_refinement 'Bruker SMART'
_computing_data_collection 'Bruker SMART'
_computing_data_reduction 'Bruker SAINT'
_computing_molecular_graphics 'Bruker SHELXTL'
_computing_publication_material 'Bruker SHELXTL'
_computing_structure_refinement 'SHELXL-97 (Sheldrick, 1997)'
_computing_structure_solution 'SHELXS-97 (Sheldrick, 1990)'
_diffrn_ambient_temperature 185(2)
_diffrn_measured_fraction_theta_full 0.954
_diffrn_measured_fraction_theta_max 0.954
_diffrn_measurement_device_type 'CCD area detector'
_diffrn_measurement_method 'phi and omega scan'
_diffrn_radiation_monochromator graphite
_diffrn_radiation_source 'fine-focus sealed tube'
_diffrn_radiation_type MoK\a
_diffrn_radiation_wavelength 0.71073
_diffrn_reflns_av_R_equivalents 0.0249
_diffrn_reflns_av_sigmaI/netI 0.0609
_diffrn_reflns_limit_h_max 9
_diffrn_reflns_limit_h_min -11
_diffrn_reflns_limit_k_max 12
_diffrn_reflns_limit_k_min -16
_diffrn_reflns_limit_l_max 20
_diffrn_reflns_limit_l_min -20
_diffrn_reflns_number 10413
_diffrn_reflns_theta_full 26.09
_diffrn_reflns_theta_max 26.09
_diffrn_reflns_theta_min 2.25
_exptl_absorpt_coefficient_mu 0.601
_exptl_absorpt_correction_T_max 0.9424
_exptl_absorpt_correction_T_min 0.9314
_exptl_absorpt_correction_type multi-scan
_exptl_crystal_colour green
_exptl_crystal_density_diffrn 1.254
_exptl_crystal_density_method 'not measured'
_exptl_crystal_description block
_exptl_crystal_F_000 770
_exptl_crystal_size_max 0.12
_exptl_crystal_size_mid 0.11
_exptl_crystal_size_min 0.10
_refine_diff_density_max 1.699
_refine_diff_density_min -0.381
_refine_diff_density_rms 0.087
_refine_ls_extinction_method none
_refine_ls_goodness_of_fit_ref 0.990
_refine_ls_hydrogen_treatment constr
_refine_ls_matrix_type full
_refine_ls_number_parameters 476
_refine_ls_number_reflns 7354
_refine_ls_number_restraints 510
_refine_ls_restrained_S_all 1.005
_refine_ls_R_factor_all 0.0901
_refine_ls_R_factor_gt 0.0584
_refine_ls_shift/su_max 0.001
_refine_ls_shift/su_mean 0.000
_refine_ls_structure_factor_coef Fsqd
_refine_ls_weighting_details 'calc w=1/[\s^2^(Fo^2^)+(0.1031P)^2^+0.0000P] where P=(Fo^2^+2Fc^2^)/3'
_refine_ls_weighting_scheme calc
_refine_ls_wR_factor_gt 0.1513
_refine_ls_wR_factor_ref 0.1728
_reflns_number_gt 4895
_reflns_number_total 7354
_reflns_threshold_expression >2sigma(I)
_cod_data_source_file om1009236_si_001.cif
_cod_data_source_block complex_2c
_cod_depositor_comments
;
The following automatic conversions were performed:

'_symmetry_cell_setting' value 'Triclinic' changed to 'triclinic'
according to /home/saulius/struct/CIF-dictionaries/cif_core.dic
dictionary named 'cif_core.dic' version 2.4.1 from
2010-06-29.

'_exptl_absorpt_correction_type' value 'Multi-scan'
changed to 'multi-scan' according to
/home/saulius/struct/CIF-dictionaries/cif_core.dic dictionary named
'cif_core.dic' version 2.4.1 from 2010-06-29.

Automatic conversion script
Id: cif_fix_values 1715 2011-07-08 13:25:40Z adriana 
;
_cod_original_sg_symbol_H-M P-1
_cod_database_code 4063767

loop_
_symmetry_equiv_pos_as_xyz
'x, y, z'
'-x, -y, -z'

loop_
_atom_site_label
_atom_site_type_symbol
_atom_site_fract_x
_atom_site_fract_y
_atom_site_fract_z
_atom_site_U_iso_or_equiv
_atom_site_adp_type
_atom_site_occupancy
_atom_site_symmetry_multiplicity
_atom_site_calc_flag
_atom_site_refinement_flags
_atom_site_disorder_assembly
_atom_site_disorder_group
C1 C 0.2665(4) 0.6995(3) 0.3102(2) 0.0270(8) Uani 1 1 d U A .
C2 C 0.2313(4) 0.8009(3) 0.3182(2) 0.0289(8) Uani 1 1 d U . .
C3 C 0.1197(4) 0.8310(3) 0.3597(2) 0.0333(8) Uani 1 1 d U . .
H3 H 0.0923 0.8995 0.3638 0.040 Uiso 1 1 calc R . .
C4 C 0.0506(4) 0.7587(3) 0.3944(3) 0.0363(9) Uani 1 1 d U . .
H4 H -0.0236 0.7788 0.4235 0.044 Uiso 1 1 calc R . .
C5 C 0.0870(4) 0.6571(3) 0.3877(2) 0.0340(9) Uani 1 1 d U . .
H5 H 0.0393 0.6092 0.4128 0.041 Uiso 1 1 calc R . .
C6 C 0.1940(4) 0.6267(3) 0.3439(2) 0.0266(8) Uani 1 1 d U . .
C7 C 0.2401(4) 0.5252(3) 0.3254(2) 0.0295(8) Uani 1 1 d U . .
H7 H 0.1955 0.4686 0.3432 0.035 Uiso 1 1 calc R . .
C8 C 0.3256(4) 0.8669(3) 0.2836(2) 0.0316(8) Uani 1 1 d U . .
H8 H 0.3132 0.9382 0.2854 0.038 Uiso 1 1 calc R . .
C9 C 0.3698(4) 0.4048(3) 0.2563(2) 0.0271(8) Uani 1 1 d U . .
C10 C 0.5024(4) 0.3725(3) 0.2937(2) 0.0328(8) Uani 1 1 d U . .
C11 C 0.5270(5) 0.2700(3) 0.2652(3) 0.0411(10) Uani 1 1 d U . .
H11 H 0.6169 0.2472 0.2892 0.049 Uiso 1 1 calc R . .
C12 C 0.4223(5) 0.2005(3) 0.2024(3) 0.0452(10) Uani 1 1 d U . .
H12 H 0.4409 0.1309 0.1838 0.054 Uiso 1 1 calc R . .
C13 C 0.2915(5) 0.2328(3) 0.1671(3) 0.0409(10) Uani 1 1 d U . .
H13 H 0.2202 0.1847 0.1244 0.049 Uiso 1 1 calc R . .
C14 C 0.2618(4) 0.3354(3) 0.1931(2) 0.0329(8) Uani 1 1 d U . .
C15 C 0.6131(4) 0.4414(3) 0.3674(3) 0.0378(9) Uani 1 1 d U . .
H15 H 0.5860 0.5141 0.3731 0.045 Uiso 1 1 calc R . .
C18 C 0.1134(4) 0.3639(3) 0.1527(2) 0.0371(9) Uani 1 1 d U . .
H18 H 0.1122 0.4402 0.1745 0.045 Uiso 1 1 calc R . .
C19 C -0.0122(5) 0.3035(4) 0.1770(3) 0.0498(11) Uani 1 1 d U . .
H19A H -0.0173 0.2287 0.1528 0.075 Uiso 1 1 calc R . .
H19B H -0.1059 0.3279 0.1549 0.075 Uiso 1 1 calc R . .
H19C H 0.0060 0.3151 0.2386 0.075 Uiso 1 1 calc R . .
C20 C 0.0885(6) 0.3435(4) 0.0564(3) 0.0535(12) Uani 1 1 d U . .
H20A H 0.1696 0.3821 0.0414 0.080 Uiso 1 1 calc R . .
H20B H -0.0052 0.3668 0.0328 0.080 Uiso 1 1 calc R . .
H20C H 0.0849 0.2685 0.0336 0.080 Uiso 1 1 calc R . .
C21 C 0.5332(4) 0.8962(3) 0.2305(2) 0.0326(8) Uani 1 1 d U . .
C22 C 0.6306(4) 0.9683(3) 0.2968(3) 0.0359(9) Uani 1 1 d U A .
C30 C 0.6318(4) 0.9803(3) 0.3895(2) 0.0346(9) Uani 1 1 d U . .
H30 H 0.5601 0.9226 0.3948 0.041 Uiso 1 1 calc R A .
C31 C 0.7834(5) 0.9702(4) 0.4417(3) 0.0509(11) Uani 1 1 d U A .
H31A H 0.8151 0.9039 0.4180 0.076 Uiso 1 1 calc R . .
H31B H 0.7773 0.9718 0.5002 0.076 Uiso 1 1 calc R . .
H31C H 0.8550 1.0284 0.4406 0.076 Uiso 1 1 calc R . .
C32 C 0.5813(5) 1.0835(3) 0.4254(3) 0.0473(11) Uani 1 1 d U A .
H32A H 0.6543 1.1416 0.4256 0.071 Uiso 1 1 calc R . .
H32B H 0.5715 1.0848 0.4832 0.071 Uiso 1 1 calc R . .
H32C H 0.4857 1.0904 0.3903 0.071 Uiso 1 1 calc R . .
C33 C 0.5850(6) 0.5336(4) 0.1209(3) 0.0626(14) Uani 1 1 d U . .
H33A H 0.5215 0.5487 0.0699 0.075 Uiso 1 1 calc R . .
H33B H 0.5418 0.4674 0.1311 0.075 Uiso 1 1 calc R . .
C34 C 0.7387(7) 0.5259(5) 0.1095(4) 0.0739(16) Uani 1 1 d U . .
H34A H 0.7791 0.4679 0.1331 0.089 Uiso 1 1 calc R . .
H34B H 0.7396 0.5129 0.0488 0.089 Uiso 1 1 calc R . .
C35 C 0.8258(6) 0.6250(6) 0.1542(4) 0.0817(18) Uani 1 1 d U . .
H35A H 0.8356 0.6708 0.1144 0.098 Uiso 1 1 calc R . .
H35B H 0.9259 0.6136 0.1823 0.098 Uiso 1 1 calc R . .
C36 C 0.7473(5) 0.6741(4) 0.2181(3) 0.0528(12) Uani 1 1 d U . .
H36A H 0.7968 0.6670 0.2753 0.063 Uiso 1 1 calc R . .
H36B H 0.7451 0.7493 0.2184 0.063 Uiso 1 1 calc R . .
C37 C 0.7703(5) 0.7671(3) 0.6043(3) 0.0440(10) Uani 1 1 d U . .
H37A H 0.7015 0.7789 0.5539 0.053 Uiso 1 1 calc R . .
H37B H 0.7117 0.7317 0.6365 0.053 Uiso 1 1 calc R . .
Cl1 Cl 0.59404(10) 0.71033(7) 0.38217(5) 0.0316(2) Uani 1 1 d U A .
Cl2 Cl 0.25275(10) 0.60620(7) 0.12705(6) 0.0347(2) Uani 1 1 d U A .
Cl3 Cl 0.89870(15) 0.68676(10) 0.57241(8) 0.0572(3) Uani 1 1 d U . .
Cl4 Cl 0.85953(13) 0.88784(9) 0.66743(8) 0.0551(3) Uani 1 1 d U . .
Cr1 Cr 0.42416(6) 0.65868(4) 0.25382(3) 0.02395(17) Uani 1 1 d U . .
N1 N 0.3433(3) 0.5112(2) 0.28412(17) 0.0258(6) Uani 1 1 d U A .
N2 N 0.4260(3) 0.8253(2) 0.25070(18) 0.0267(7) Uani 1 1 d U A .
O1 O 0.5969(3) 0.6179(2) 0.19283(16) 0.0387(7) Uani 1 1 d U A .
C16 C 0.6040(8) 0.4072(6) 0.4476(4) 0.0903(19) Uani 1 1 d U . .
H16A H 0.6509 0.3434 0.4494 0.135 Uiso 1 1 calc R . .
H16B H 0.5002 0.3932 0.4496 0.135 Uiso 1 1 calc R . .
H16C H 0.6551 0.4625 0.4963 0.135 Uiso 1 1 calc R . .
C17 C 0.7668(7) 0.4453(6) 0.3573(5) 0.094(2) Uani 1 1 d U . .
H17A H 0.7962 0.3749 0.3511 0.141 Uiso 1 1 calc R . .
H17B H 0.8325 0.4917 0.4071 0.141 Uiso 1 1 calc R . .
H17C H 0.7737 0.4719 0.3068 0.141 Uiso 1 1 calc R . .
C23A C 0.745(2) 1.0304(15) 0.2821(11) 0.041(4) Uani 0.48(2) 1 d PU A 1
H23A H 0.8113 1.0793 0.3267 0.049 Uiso 0.48(2) 1 calc PR A 1
C24A C 0.7587(19) 1.0175(13) 0.1958(11) 0.051(3) Uani 0.48(2) 1 d PU A 1
H24A H 0.8365 1.0584 0.1833 0.061 Uiso 0.48(2) 1 calc PR A 1
C25A C 0.6647(17) 0.9496(12) 0.1333(10) 0.045(3) Uani 0.48(2) 1 d PU A 1
H25A H 0.6737 0.9450 0.0768 0.053 Uiso 0.48(2) 1 calc PR A 1
C26A C 0.556(2) 0.8866(18) 0.1493(15) 0.043(4) Uani 0.48(2) 1 d PU A 1
C27A C 0.4542(19) 0.8061(12) 0.0763(9) 0.047(3) Uani 0.48(2) 1 d PU A 1
H27A H 0.4335 0.7416 0.0975 0.057 Uiso 0.48(2) 1 calc PR A 1
C28A C 0.321(2) 0.8445(15) 0.0539(10) 0.070(4) Uani 0.48(2) 1 d PU A 1
H28A H 0.2553 0.7940 0.0066 0.105 Uiso 0.48(2) 1 calc PR A 1
H28B H 0.3389 0.9109 0.0369 0.105 Uiso 0.48(2) 1 calc PR A 1
H28C H 0.2748 0.8559 0.1022 0.105 Uiso 0.48(2) 1 calc PR A 1
C29A C 0.521(2) 0.7755(13) 0.0010(10) 0.073(4) Uani 0.48(2) 1 d PU A 1
H29A H 0.4534 0.7210 -0.0420 0.110 Uiso 0.48(2) 1 calc PR A 1
H29B H 0.6151 0.7488 0.0189 0.110 Uiso 0.48(2) 1 calc PR A 1
H29C H 0.5391 0.8368 -0.0226 0.110 Uiso 0.48(2) 1 calc PR A 1
C23B C 0.724(2) 1.0416(15) 0.2679(11) 0.043(4) Uani 0.52(2) 1 d PU A 2
H23B H 0.7888 1.0944 0.3099 0.052 Uiso 0.52(2) 1 calc PR A 2
C24B C 0.7246(18) 1.0405(13) 0.1887(11) 0.056(3) Uani 0.52(2) 1 d PU A 2
H24B H 0.7924 1.0885 0.1750 0.067 Uiso 0.52(2) 1 calc PR A 2
C25B C 0.6239(17) 0.9673(12) 0.1243(10) 0.050(3) Uani 0.52(2) 1 d PU A 2
H25B H 0.6227 0.9675 0.0670 0.060 Uiso 0.52(2) 1 calc PR A 2
C26B C 0.5234(17) 0.8927(16) 0.1437(13) 0.039(3) Uani 0.52(2) 1 d PU A 2
C27B C 0.4077(16) 0.8256(10) 0.0759(7) 0.035(3) Uani 0.52(2) 1 d PU A 2
H27B H 0.3745 0.7644 0.0981 0.042 Uiso 0.52(2) 1 calc PR A 2
C28B C 0.2749(13) 0.8851(12) 0.0573(7) 0.052(3) Uani 0.52(2) 1 d PU A 2
H28D H 0.2440 0.9108 0.1098 0.079 Uiso 0.52(2) 1 calc PR A 2
H28E H 0.1932 0.8383 0.0167 0.079 Uiso 0.52(2) 1 calc PR A 2
H28F H 0.3024 0.9444 0.0336 0.079 Uiso 0.52(2) 1 calc PR A 2
C29B C 0.4518(19) 0.7822(10) -0.0064(8) 0.062(3) Uani 0.52(2) 1 d PU A 2
H29D H 0.5380 0.7451 0.0055 0.093 Uiso 0.52(2) 1 calc PR A 2
H29E H 0.4763 0.8399 -0.0326 0.093 Uiso 0.52(2) 1 calc PR A 2
H29F H 0.3694 0.7337 -0.0449 0.093 Uiso 0.52(2) 1 calc PR A 2

loop_
_atom_site_aniso_label
_atom_site_aniso_U_11
_atom_site_aniso_U_22
_atom_site_aniso_U_33
_atom_site_aniso_U_23
_atom_site_aniso_U_13
_atom_site_aniso_U_12
C1 0.0245(17) 0.0295(18) 0.0255(17) 0.0074(14) 0.0019(13) 0.0010(14)
C2 0.0265(17) 0.0295(18) 0.0316(18) 0.0105(15) 0.0051(14) 0.0029(14)
C3 0.0313(19) 0.0336(19) 0.035(2) 0.0061(16) 0.0100(15) 0.0043(16)
C4 0.0324(19) 0.040(2) 0.039(2) 0.0079(17) 0.0150(16) 0.0048(16)
C5 0.0290(18) 0.039(2) 0.036(2) 0.0093(16) 0.0122(15) -0.0029(16)
C6 0.0235(16) 0.0299(18) 0.0255(17) 0.0070(14) 0.0045(13) -0.0014(14)
C7 0.0289(18) 0.0327(19) 0.0258(17) 0.0079(15) 0.0051(14) -0.0027(15)
C8 0.0328(18) 0.0279(18) 0.0317(19) 0.0085(15) 0.0021(15) -0.0009(15)
C9 0.0316(18) 0.0256(17) 0.0255(17) 0.0101(14) 0.0066(14) 0.0011(14)
C10 0.0310(18) 0.0314(19) 0.038(2) 0.0127(16) 0.0089(15) 0.0014(15)
C11 0.040(2) 0.039(2) 0.046(2) 0.0111(18) 0.0115(18) 0.0105(18)
C12 0.053(2) 0.035(2) 0.048(2) 0.0058(18) 0.0148(19) 0.0084(19)
C13 0.051(2) 0.034(2) 0.034(2) 0.0053(16) 0.0062(17) -0.0043(18)
C14 0.0345(19) 0.0345(19) 0.0280(18) 0.0072(15) 0.0057(15) -0.0025(16)
C15 0.034(2) 0.0303(19) 0.047(2) 0.0136(17) -0.0010(16) 0.0029(16)
C18 0.038(2) 0.034(2) 0.034(2) 0.0076(16) -0.0007(16) -0.0036(16)
C19 0.037(2) 0.054(3) 0.056(3) 0.015(2) 0.0066(19) -0.0028(19)
C20 0.062(3) 0.056(3) 0.037(2) 0.014(2) -0.0024(19) 0.001(2)
C21 0.0342(19) 0.0305(19) 0.0353(19) 0.0113(16) 0.0106(16) 0.0008(15)
C22 0.0299(19) 0.033(2) 0.045(2) 0.0095(17) 0.0113(16) 0.0011(16)
C30 0.0323(19) 0.0287(18) 0.040(2) 0.0082(16) 0.0027(16) -0.0002(15)
C31 0.043(2) 0.046(2) 0.054(3) 0.010(2) -0.0064(19) 0.0024(19)
C32 0.048(2) 0.041(2) 0.050(2) 0.0060(19) 0.0088(19) 0.0037(19)
C33 0.060(3) 0.069(3) 0.052(3) -0.011(2) 0.021(2) 0.005(2)
C34 0.073(3) 0.078(3) 0.076(3) 0.001(3) 0.037(3) 0.020(3)
C35 0.054(3) 0.116(4) 0.068(3) -0.007(3) 0.026(2) 0.002(3)
C36 0.032(2) 0.063(3) 0.061(3) 0.005(2) 0.0159(19) -0.0027(19)
C37 0.038(2) 0.046(2) 0.048(2) 0.0121(19) 0.0087(18) 0.0036(18)
Cl1 0.0345(5) 0.0301(5) 0.0258(5) 0.0059(4) -0.0014(4) 0.0000(4)
Cl2 0.0337(5) 0.0394(5) 0.0275(5) 0.0113(4) -0.0007(4) -0.0049(4)
Cl3 0.0741(8) 0.0575(7) 0.0524(7) 0.0206(6) 0.0291(6) 0.0216(6)
Cl4 0.0499(7) 0.0423(6) 0.0688(8) 0.0121(6) 0.0070(6) -0.0018(5)
Cr1 0.0227(3) 0.0267(3) 0.0216(3) 0.0061(2) 0.0040(2) -0.0010(2)
N1 0.0262(14) 0.0290(15) 0.0194(14) 0.0073(12) -0.0009(11) -0.0014(12)
N2 0.0257(15) 0.0295(15) 0.0245(15) 0.0090(12) 0.0038(12) -0.0009(12)
O1 0.0283(13) 0.0505(16) 0.0321(14) -0.0032(12) 0.0097(11) -0.0025(12)
C16 0.105(4) 0.090(4) 0.061(3) 0.013(3) 0.004(3) -0.027(3)
C17 0.063(3) 0.110(4) 0.100(4) 0.008(3) 0.019(3) -0.011(3)
C23A 0.043(6) 0.042(5) 0.042(5) 0.020(4) 0.011(4) -0.004(4)
C24A 0.048(5) 0.055(5) 0.057(5) 0.025(4) 0.021(4) -0.004(4)
C25A 0.047(5) 0.050(5) 0.044(4) 0.019(3) 0.020(4) 0.003(3)
C26A 0.046(5) 0.042(5) 0.044(5) 0.017(3) 0.012(4) 0.003(4)
C27A 0.053(5) 0.048(5) 0.040(4) 0.012(3) 0.008(4) 0.002(4)
C28A 0.067(5) 0.066(6) 0.074(5) 0.014(4) 0.013(4) 0.007(4)
C29A 0.077(6) 0.077(6) 0.064(5) 0.004(4) 0.022(4) 0.013(4)
C23B 0.034(5) 0.043(5) 0.050(5) 0.016(4) 0.002(4) -0.006(4)
C24B 0.053(5) 0.059(5) 0.062(4) 0.025(4) 0.024(4) -0.005(4)
C25B 0.054(5) 0.050(5) 0.050(4) 0.018(3) 0.019(4) -0.001(4)
C26B 0.042(5) 0.040(4) 0.038(4) 0.017(3) 0.013(4) 0.002(4)
C27B 0.036(4) 0.036(4) 0.034(4) 0.015(3) 0.005(3) 0.002(3)
C28B 0.044(4) 0.059(5) 0.051(4) 0.014(4) 0.002(3) 0.004(3)
C29B 0.066(5) 0.067(5) 0.051(4) 0.006(3) 0.017(4) 0.006(4)

loop_
_atom_type_symbol
_atom_type_description
_atom_type_scat_dispersion_real
_atom_type_scat_dispersion_imag
_atom_type_scat_source
C C 0.0033 0.0016 'International Tables Vol C Tables 4.2.6.8 and 6.1.1.4'
H H 0.0000 0.0000 'International Tables Vol C Tables 4.2.6.8 and 6.1.1.4'
N N 0.0061 0.0033 'International Tables Vol C Tables 4.2.6.8 and 6.1.1.4'
O O 0.0106 0.0060 'International Tables Vol C Tables 4.2.6.8 and 6.1.1.4'
Cl Cl 0.1484 0.1585 'International Tables Vol C Tables 4.2.6.8 and 6.1.1.4'
Cr Cr 0.3209 0.6236 'International Tables Vol C Tables 4.2.6.8 and 6.1.1.4'

loop_
_geom_angle_atom_site_label_1
_geom_angle_atom_site_label_2
_geom_angle_atom_site_label_3
_geom_angle
C2 C1 C6 121.0(3)
C2 C1 Cr1 119.7(3)
C6 C1 Cr1 119.3(3)
C1 C2 C3 119.9(3)
C1 C2 C8 112.7(3)
C3 C2 C8 127.3(3)
C4 C3 C2 118.6(4)
C3 C4 C5 121.8(3)
C6 C5 C4 119.3(3)
C5 C6 C1 119.4(3)
C5 C6 C7 127.9(3)
C1 C6 C7 112.7(3)
N1 C7 C6 119.5(3)
N2 C8 C2 117.8(3)
C10 C9 C14 121.4(3)
C10 C9 N1 119.1(3)
C14 C9 N1 119.5(3)
C11 C10 C9 118.3(4)
C11 C10 C15 118.9(3)
C9 C10 C15 122.6(3)
C12 C11 C10 121.2(4)
C13 C12 C11 119.9(4)
C12 C13 C14 121.1(4)
C13 C14 C9 118.1(4)
C13 C14 C18 117.9(3)
C9 C14 C18 124.0(3)
C17 C15 C16 109.6(5)
C17 C15 C10 113.8(4)
C16 C15 C10 110.2(4)
C14 C18 C19 110.7(3)
C14 C18 C20 111.6(4)
C19 C18 C20 109.9(4)
C26A C21 C22 118.5(9)
C26A C21 C26B 13.1(12)
C22 C21 C26B 124.6(8)
C26A C21 N2 122.3(9)
C22 C21 N2 118.7(3)
C26B C21 N2 116.5(8)
C23A C22 C21 121.1(8)
C23A C22 C23B 13.4(12)
C21 C22 C23B 113.3(8)
C23A C22 C30 113.4(8)
C21 C22 C30 125.2(3)
C23B C22 C30 121.1(8)
C22 C30 C32 111.7(3)
C22 C30 C31 112.0(3)
C32 C30 C31 110.1(3)
O1 C33 C34 106.1(4)
C35 C34 C33 106.6(5)
C34 C35 C36 107.1(5)
O1 C36 C35 105.7(4)
Cl4 C37 Cl3 111.0(2)
C1 Cr1 O1 178.74(13)
C1 Cr1 N2 77.23(13)
O1 Cr1 N2 101.54(11)
C1 Cr1 N1 77.43(13)
O1 Cr1 N1 103.80(11)
N2 Cr1 N1 154.66(11)
C1 Cr1 Cl2 89.80(10)
O1 Cr1 Cl2 90.56(8)
N2 Cr1 Cl2 92.88(8)
N1 Cr1 Cl2 86.67(8)
C1 Cr1 Cl1 89.58(10)
O1 Cr1 Cl1 90.08(8)
N2 Cr1 Cl1 87.52(8)
N1 Cr1 Cl1 92.65(8)
Cl2 Cr1 Cl1 179.17(4)
C7 N1 C9 117.0(3)
C7 N1 Cr1 110.9(2)
C9 N1 Cr1 131.4(2)
C8 N2 C21 116.3(3)
C8 N2 Cr1 112.5(2)
C21 N2 Cr1 130.4(2)
C33 O1 C36 109.9(3)
C33 O1 Cr1 126.0(3)
C36 O1 Cr1 124.1(2)
C22 C23A C24A 116.9(14)
C25A C24A C23A 121.4(15)
C24A C25A C26A 120.9(17)
C25A C26A C21 121.0(16)
C25A C26A C27A 119.4(19)
C21 C26A C27A 119.6(16)
C28A C27A C29A 111.5(13)
C28A C27A C26A 108.7(14)
C29A C27A C26A 113.5(13)
C24B C23B C22 125.4(14)
C23B C24B C25B 119.2(15)
C24B C25B C26B 121.2(15)
C21 C26B C25B 116.2(13)
C21 C26B C27B 123.3(14)
C25B C26B C27B 120.1(16)
C26B C27B C29B 116.5(12)
C26B C27B C28B 109.1(11)
C29B C27B C28B 109.3(10)

loop_
_geom_bond_atom_site_label_1
_geom_bond_atom_site_label_2
_geom_bond_distance
C1 C2 1.387(5)
C1 C6 1.396(5)
C1 Cr1 1.960(4)
C2 C3 1.406(5)
C2 C8 1.463(5)
C3 C4 1.388(5)
C4 C5 1.394(6)
C5 C6 1.394(5)
C6 C7 1.432(5)
C7 N1 1.299(5)
C8 N2 1.287(5)
C9 C10 1.403(5)
C9 C14 1.408(5)
C9 N1 1.444(5)
C10 C11 1.392(5)
C10 C15 1.507(6)
C11 C12 1.390(6)
C12 C13 1.377(6)
C13 C14 1.403(6)
C14 C18 1.517(6)
C15 C17 1.477(7)
C15 C16 1.503(7)
C18 C19 1.529(6)
C18 C20 1.531(6)
C21 C26A 1.39(3)
C21 C22 1.402(6)
C21 C26B 1.42(2)
C21 N2 1.446(5)
C22 C23A 1.38(2)
C22 C23B 1.46(2)
C22 C30 1.513(6)
C30 C32 1.524(6)
C30 C31 1.528(6)
C33 O1 1.439(5)
C33 C34 1.495(7)
C34 C35 1.451(9)
C35 C36 1.488(7)
C36 O1 1.468(5)
C37 Cl4 1.754(4)
C37 Cl3 1.758(4)
Cl1 Cr1 2.3143(10)
Cl2 Cr1 2.3031(10)
Cr1 O1 2.127(3)
Cr1 N2 2.201(3)
Cr1 N1 2.210(3)
C23A C24A 1.44(3)
C24A C25A 1.33(2)
C25A C26A 1.36(3)
C26A C27A 1.53(2)
C27A C28A 1.39(2)
C27A C29A 1.51(2)
C23B C24B 1.31(2)
C24B C25B 1.41(2)
C25B C26B 1.43(2)
C26B C27B 1.47(2)
C27B C29B 1.526(16)
C27B C28B 1.529(16)
